data_1526109
loop_
_publ_author_name
'Naili, H.'
'Vendier, L.'
'Jaud, J.'
'Mhiri, T.'

_publ_section_title
;
 The influence of partial substitution of phosphorus by arsenic in
 monoclinic Cs H2 P O4. x-ray single crystal, vibrational and phase
 transitions in the mixed Cs H2 (P O4)0.72 (As O4)0.28
;
_journal_name_full 'Solid State Sciences'
_journal_page_first 677
_journal_page_last 687
_journal_volume 3
_journal_year 2001
_chemical_formula_sum 'As0.28 Cs H2 O4 P0.72'
_chemical_name_systematic 'Cs H2 (P O4)0.72 (As O4)0.28'
_space_group_IT_number 4
_symmetry_space_group_name_Hall 'P 2yb'
_symmetry_space_group_name_H-M 'P 1 21 1'
_cell_angle_alpha 90
_cell_angle_beta 107.316
_cell_angle_gamma 90
_cell_formula_units_Z 2
_cell_length_a 4.925
_cell_length_b 6.437
_cell_length_c 7.928
_cell_volume 239.944
_citation_journal_id_ASTM SSSCFJ
_cod_data_source_file Naili_SSSCFJ_2001_1965.cif
_cod_data_source_block H2As0.28Cs1O4P0.72
_cod_original_cell_volume 239.9442
_cod_original_formula_sum 'H2 As0.28 Cs1 O4 P0.72'
_cod_database_code 1526109

loop_
_symmetry_equiv_pos_as_xyz
x,y,z
-x,y+1/2,-z

loop_
_atom_site_label
_atom_site_type_symbol
_atom_site_fract_x
_atom_site_fract_y
_atom_site_fract_z
_atom_site_occupancy
_atom_site_U_iso_or_equiv
O2 O-2 0.5743 0.0513 0.8717 1 0.0
H2 H+1 0.53 0.49 0.973 1 0.0
Cs1 Cs+1 0.03358 0.25 0.26404 1 0.0
P1 P+5 0.47184 0.2518 0.75903 0.721 0.0
As1 As+5 0.47184 0.2518 0.75903 0.279 0.0
O1 O-2 0.1506 0.255 0.674 1 0.0
O3 O-2 0.6144 0.256 0.6043 1 0.0
O4 O-2 0.5938 0.4483 0.8781 1 0.0
H1 H+1 0.82 0.24 0.637 1 0.0
